data_2209746
loop_
_publ_author_name
'Yang, Teng-Jiao'
'Xiao, Hong-Ping'
'Zhu, Long-Guan'

_publ_section_title
;<i>catena</i>-Poly[[[<i>cis</i>-diaqua(1,10-phenanthroline-\k^2^<i>N</i>,<i>N</i>')manganese(II)]-\m~2~-3-sulfonatobenzoato-\k^2^<i>O</i>:<i>O</i>']
 0.32-hydrate]
;
_journal_coeditor_code BH2034
_journal_issue 8
_journal_name_full 'Acta Crystallographica Section E'
_journal_page_first m1904
_journal_page_last m1905
_journal_paper_doi 10.1107/S1600536806027760
_journal_volume 62
_journal_year 2006
_chemical_formula_iupac '[Mn (C7 H4 O5 S) (C12 H8 N2) (H2 O)2], 0.32H2 O'
_chemical_formula_moiety 'C19 H16 Mn N2 O7 S, 0.32H2 O'
_chemical_formula_sum 'C19 H16.64 Mn N2 O7.32 S'
_chemical_formula_weight 477.10
_chemical_name_systematic
;
catena-Poly[[[cis-diaqua(1,10-phenanthroline-\k^2^N,N')manganese(II)]-\m~2~-
3-sulfonatobenzoato-\k^2^O:O'] 0.32-hydrate]
;
_space_group_IT_number 14
_symmetry_cell_setting monoclinic
_symmetry_space_group_name_Hall '-P 2ybc'
_symmetry_space_group_name_H-M 'P 1 21/c 1'
_atom_sites_solution_hydrogens geom
_atom_sites_solution_primary direct
_atom_sites_solution_secondary difmap
_audit_creation_method SHELXL97
_cell_angle_alpha 90.00
_cell_angle_beta 107.4130(10)
_cell_angle_gamma 90.00
_cell_formula_units_Z 4
_cell_length_a 14.4739(11)
_cell_length_b 7.6406(6)
_cell_length_c 18.9230(15)
_cell_measurement_reflns_used 3170
_cell_measurement_temperature 295(2)
_cell_measurement_theta_max 26.2
_cell_measurement_theta_min 2.3
_cell_volume 1996.8(3)
_computing_cell_refinement 'SAINT (Bruker, 1997)'
_computing_data_collection 'SMART (Bruker, 1997)'
_computing_data_reduction SAINT
_computing_molecular_graphics 'ORTEP-3 for Windows (Farrugia, 1997)'
_computing_publication_material 'WinGX (Farrugia, 1999)'
_computing_structure_refinement 'SHELXL97 (Sheldrick, 1997)'
_computing_structure_solution 'SHELXS97 (Sheldrick, 1997)'
_diffrn_ambient_temperature 295(2)
_diffrn_measured_fraction_theta_full 0.997
_diffrn_measured_fraction_theta_max 0.997
_diffrn_measurement_device_type 'Bruker APEX area-detector'
_diffrn_measurement_method '\f and \w'
_diffrn_radiation_monochromator graphite
_diffrn_radiation_source 'fine-focus sealed tube'
_diffrn_radiation_type MoK\a
_diffrn_radiation_wavelength 0.71073
_diffrn_reflns_av_R_equivalents 0.0263
_diffrn_reflns_av_sigmaI/netI 0.0339
_diffrn_reflns_limit_h_max 17
_diffrn_reflns_limit_h_min -16
_diffrn_reflns_limit_k_max 9
_diffrn_reflns_limit_k_min -8
_diffrn_reflns_limit_l_max 20
_diffrn_reflns_limit_l_min -22
_diffrn_reflns_number 10076
_diffrn_reflns_theta_full 25.09
_diffrn_reflns_theta_max 25.09
_diffrn_reflns_theta_min 2.30
_diffrn_standards_decay_% 0
_diffrn_standards_interval_count 0
_diffrn_standards_interval_time 0
_diffrn_standards_number 0
_exptl_absorpt_coefficient_mu 0.814
_exptl_absorpt_correction_T_max 0.8476
_exptl_absorpt_correction_T_min 0.8162
_exptl_absorpt_correction_type multi-scan
_exptl_absorpt_process_details '(SADABS; Sheldrick, 1996)'
_exptl_crystal_colour yellow
_exptl_crystal_density_diffrn 1.598
_exptl_crystal_density_method 'not measured'
_exptl_crystal_description block
_exptl_crystal_F_000 984
_exptl_crystal_size_max 0.26
_exptl_crystal_size_mid 0.24
_exptl_crystal_size_min 0.21
_refine_diff_density_max 0.452
_refine_diff_density_min -0.277
_refine_ls_extinction_method none
_refine_ls_goodness_of_fit_ref 0.992
_refine_ls_hydrogen_treatment mixed
_refine_ls_matrix_type full
_refine_ls_number_parameters 298
_refine_ls_number_reflns 3539
_refine_ls_number_restraints 9
_refine_ls_restrained_S_all 0.991
_refine_ls_R_factor_all 0.0585
_refine_ls_R_factor_gt 0.0518
_refine_ls_shift/su_max 0.000
_refine_ls_shift/su_mean 0.000
_refine_ls_structure_factor_coef Fsqd
_refine_ls_weighting_details 'calc w=1/[\s^2^(Fo^2^)+(0.064P)^2^+2.9349P] where P=(Fo^2^+2Fc^2^)/3'
_refine_ls_weighting_scheme calc
_refine_ls_wR_factor_gt 0.1207
_refine_ls_wR_factor_ref 0.1254
_reflns_number_gt 3193
_reflns_number_total 3539
_reflns_threshold_expression I>2\s(I)
_cod_data_source_file bh2034.cif
_cod_data_source_block I
_cod_original_sg_symbol_H-M 'P 21/c'
_cod_database_code 2209746
_cod_database_fobs_code 2209746

loop_
_symmetry_equiv_pos_as_xyz
'x, y, z'
'-x, y+1/2, -z+1/2'
'-x, -y, -z'
'x, -y-1/2, z-1/2'

loop_
_atom_site_type_symbol
_atom_site_label
_atom_site_fract_x
_atom_site_fract_y
_atom_site_fract_z
_atom_site_U_iso_or_equiv
_atom_site_adp_type
_atom_site_calc_flag
_atom_site_refinement_flags
_atom_site_occupancy
Mn Mn1 0.27970(4) 0.08302(7) 0.20370(3) 0.03228(18) Uani d . 1
S S1 0.35380(6) 0.48243(10) 0.15613(4) 0.0295(2) Uani d . 1
O O1 0.2619(2) 0.6122(4) -0.13668(14) 0.0645(9) Uani d . 1
O O2 0.3097(2) 0.3740(4) -0.18294(13) 0.0588(8) Uani d . 1
O O3 0.35674(18) 0.3283(3) 0.20179(12) 0.0399(6) Uani d . 1
O O4 0.26010(17) 0.5636(3) 0.13016(13) 0.0431(6) Uani d . 1
O O5 0.42978(17) 0.6042(3) 0.19477(13) 0.0412(6) Uani d . 1
O O6 0.2072(2) -0.1681(3) 0.21593(14) 0.0453(6) Uani d D 1
O O7 0.41160(18) -0.0434(3) 0.20236(17) 0.0505(7) Uani d D 1
N N1 0.1343(2) 0.2153(4) 0.17122(16) 0.0405(7) Uani d . 1
N N2 0.2223(2) 0.0678(4) 0.07831(15) 0.0375(7) Uani d . 1
C C1 0.0902(3) 0.2821(6) 0.2168(3) 0.0612(11) Uani d . 1
H H1 0.1216 0.2777 0.2674 0.073 Uiso calc R 1
C C2 -0.0007(4) 0.3587(7) 0.1928(3) 0.0769(15) Uani d . 1
H H2 -0.0291 0.4047 0.2268 0.092 Uiso calc R 1
C C3 -0.0476(3) 0.3660(6) 0.1195(3) 0.0710(14) Uani d . 1
H H3 -0.1088 0.4162 0.1028 0.085 Uiso calc R 1
C C4 -0.0038(3) 0.2974(5) 0.0685(2) 0.0518(10) Uani d . 1
C C5 -0.0492(3) 0.2971(6) -0.0094(3) 0.0667(14) Uani d . 1
H H5 -0.1100 0.3477 -0.0286 0.080 Uiso calc R 1
C C6 -0.0054(3) 0.2250(6) -0.0555(3) 0.0663(14) Uani d . 1
H H6 -0.0368 0.2261 -0.1062 0.080 Uiso calc R 1
C C7 0.0886(3) 0.1460(5) -0.0288(2) 0.0482(10) Uani d . 1
C C8 0.1365(4) 0.0652(6) -0.0733(2) 0.0643(13) Uani d . 1
H H8 0.1085 0.0642 -0.1244 0.077 Uiso calc R 1
C C9 0.2242(3) -0.0128(6) -0.0432(2) 0.0627(12) Uani d . 1
H H9 0.2559 -0.0681 -0.0731 0.075 Uiso calc R 1
C C10 0.2650(3) -0.0078(6) 0.0331(2) 0.0495(10) Uani d . 1
H H10 0.3252 -0.0599 0.0536 0.059 Uiso calc R 1
C C11 0.0878(2) 0.2217(4) 0.09750(19) 0.0376(8) Uani d . 1
C C12 0.1353(2) 0.1438(4) 0.04822(18) 0.0367(8) Uani d . 1
C C13 0.3051(3) 0.4708(5) -0.13034(18) 0.0400(8) Uani d . 1
C C14 0.3593(2) 0.4061(4) -0.05334(18) 0.0350(8) Uani d . 1
C C15 0.3349(2) 0.4678(4) 0.00770(17) 0.0319(7) Uani d . 1
H H15 0.2851 0.5487 0.0016 0.038 Uiso calc R 1
C C16 0.3850(2) 0.4080(4) 0.07766(17) 0.0293(7) Uani d . 1
C C17 0.4613(2) 0.2927(4) 0.08794(19) 0.0371(8) Uani d . 1
H H17 0.4957 0.2555 0.1353 0.044 Uiso calc R 1
C C18 0.4862(3) 0.2330(5) 0.0270(2) 0.0429(9) Uani d . 1
H H18 0.5376 0.1554 0.0334 0.051 Uiso calc R 1
C C19 0.4346(3) 0.2886(5) -0.04352(19) 0.0404(8) Uani d . 1
H H19 0.4508 0.2465 -0.0844 0.048 Uiso calc R 1
O O1W 0.3205(17) -0.016(2) -0.1705(10) 0.147(7) Uani d PD 0.32
H H6A 0.221(3) -0.262(3) 0.198(2) 0.080 Uiso d D 1
H H6B 0.220(3) -0.178(5) 0.2626(6) 0.080 Uiso d D 1
H H7A 0.420(3) -0.1531(15) 0.202(2) 0.080 Uiso d D 1
H H7B 0.460(2) 0.006(4) 0.232(2) 0.080 Uiso d D 1
H H1WA 0.333(10) 0.093(4) -0.170(8) 0.080 Uiso d PD 0.32
H H1WB 0.353(10) -0.070(13) -0.194(8) 0.080 Uiso d PD 0.32

loop_
_atom_site_aniso_label
_atom_site_aniso_U_11
_atom_site_aniso_U_22
_atom_site_aniso_U_33
_atom_site_aniso_U_12
_atom_site_aniso_U_13
_atom_site_aniso_U_23
Mn1 0.0361(3) 0.0321(3) 0.0258(3) 0.0014(2) 0.0048(2) -0.0005(2)
S1 0.0341(4) 0.0270(4) 0.0254(4) 0.0028(3) 0.0059(3) -0.0009(3)
O1 0.082(2) 0.076(2) 0.0344(14) 0.0382(18) 0.0155(14) 0.0056(14)
O2 0.096(2) 0.0512(17) 0.0262(13) 0.0108(16) 0.0142(14) -0.0020(12)
O3 0.0561(15) 0.0315(13) 0.0323(12) -0.0042(11) 0.0133(11) 0.0016(10)
O4 0.0392(13) 0.0540(16) 0.0341(13) 0.0127(12) 0.0082(10) -0.0031(11)
O5 0.0462(14) 0.0263(12) 0.0438(14) -0.0012(10) 0.0022(11) -0.0049(10)
O6 0.0534(15) 0.0403(15) 0.0402(14) -0.0023(13) 0.0113(12) -0.0056(12)
O7 0.0379(14) 0.0287(13) 0.0714(19) 0.0044(11) -0.0041(13) -0.0084(13)
N1 0.0394(16) 0.0404(17) 0.0418(17) 0.0034(13) 0.0122(13) -0.0027(13)
N2 0.0366(15) 0.0407(17) 0.0337(15) -0.0070(13) 0.0082(12) -0.0033(13)
C1 0.059(3) 0.067(3) 0.061(3) 0.011(2) 0.025(2) -0.007(2)
C2 0.063(3) 0.077(3) 0.100(4) 0.016(3) 0.039(3) -0.010(3)
C3 0.041(2) 0.056(3) 0.113(4) 0.012(2) 0.017(3) 0.005(3)
C4 0.037(2) 0.034(2) 0.076(3) -0.0039(17) 0.005(2) 0.0090(19)
C5 0.043(2) 0.051(3) 0.085(4) -0.004(2) -0.012(2) 0.025(2)
C6 0.063(3) 0.058(3) 0.052(3) -0.022(2) -0.021(2) 0.022(2)
C7 0.052(2) 0.047(2) 0.0341(19) -0.0209(19) -0.0035(17) 0.0127(17)
C8 0.085(3) 0.074(3) 0.029(2) -0.035(3) 0.009(2) -0.001(2)
C9 0.076(3) 0.074(3) 0.047(2) -0.023(3) 0.031(2) -0.020(2)
C10 0.052(2) 0.056(2) 0.042(2) -0.0086(19) 0.0168(18) -0.0117(19)
C11 0.0336(18) 0.0308(18) 0.044(2) -0.0057(15) 0.0045(15) 0.0055(15)
C12 0.0408(19) 0.0311(18) 0.0332(17) -0.0133(15) 0.0037(14) 0.0057(14)
C13 0.042(2) 0.050(2) 0.0291(18) 0.0003(18) 0.0127(15) 0.0020(16)
C14 0.0353(17) 0.0362(19) 0.0342(18) -0.0026(15) 0.0114(14) -0.0006(14)
C15 0.0348(17) 0.0295(17) 0.0311(17) 0.0017(14) 0.0095(14) -0.0004(13)
C16 0.0319(16) 0.0262(16) 0.0294(16) -0.0027(13) 0.0087(13) -0.0025(13)
C17 0.0371(18) 0.0363(19) 0.0351(18) 0.0054(15) 0.0067(14) 0.0048(15)
C18 0.042(2) 0.037(2) 0.051(2) 0.0092(16) 0.0173(17) -0.0002(17)
C19 0.047(2) 0.042(2) 0.0357(19) -0.0013(17) 0.0180(16) -0.0055(15)
O1W 0.28(2) 0.086(10) 0.110(12) -0.014(14) 0.109(14) 0.000(9)

loop_
_atom_type_symbol
_atom_type_description
_atom_type_scat_dispersion_real
_atom_type_scat_dispersion_imag
_atom_type_scat_source
C C 0.0033 0.0016 'International Tables Vol C Tables 4.2.6.8 and 6.1.1.4'
H H 0.0000 0.0000 'International Tables Vol C Tables 4.2.6.8 and 6.1.1.4'
N N 0.0061 0.0033 'International Tables Vol C Tables 4.2.6.8 and 6.1.1.4'
O O 0.0106 0.0060 'International Tables Vol C Tables 4.2.6.8 and 6.1.1.4'
S S 0.1246 0.1234 'International Tables Vol C Tables 4.2.6.8 and 6.1.1.4'
Mn Mn 0.3368 0.7283 'International Tables Vol C Tables 4.2.6.8 and 6.1.1.4'

loop_
_geom_angle_atom_site_label_1
_geom_angle_atom_site_label_2
_geom_angle_atom_site_label_3
_geom_angle_site_symmetry_1
_geom_angle_site_symmetry_3
_geom_angle
_geom_angle_publ_flag
O2 Mn1 O7 4_566 . 99.86(12) yes
O2 Mn1 O3 4_566 . 86.10(10) yes
O7 Mn1 O3 . . 85.74(10) yes
O2 Mn1 O6 4_566 . 89.31(10) yes
O7 Mn1 O6 . . 93.55(10) yes
O3 Mn1 O6 . . 175.16(9) yes
O2 Mn1 N1 4_566 . 95.75(12) yes
O7 Mn1 N1 . . 164.20(11) yes
O3 Mn1 N1 . . 92.89(10) yes
O6 Mn1 N1 . . 89.09(10) yes
O2 Mn1 N2 4_566 . 169.26(12) yes
O7 Mn1 N2 . . 90.77(11) yes
O3 Mn1 N2 . . 93.18(9) yes
O6 Mn1 N2 . . 91.61(10) yes
N1 Mn1 N2 . . 73.57(10) yes
O4 S1 O3 . . 114.17(15) yes
O4 S1 O5 . . 112.87(15) yes
O3 S1 O5 . . 109.57(14) yes
O4 S1 C16 . . 107.64(14) ?
O3 S1 C16 . . 105.62(14) ?
O5 S1 C16 . . 106.40(15) ?
C13 O2 Mn1 . 4_565 132.7(3) ?
S1 O3 Mn1 . . 141.24(15) ?
Mn1 O6 H6A . . 121(3) ?
Mn1 O6 H6B . . 103(3) ?
H6A O6 H6B . . 110(4) ?
Mn1 O7 H7A . . 125(3) ?
Mn1 O7 H7B . . 111(3) ?
H7A O7 H7B . . 110.6(17) ?
C1 N1 C11 . . 118.0(3) ?
C1 N1 Mn1 . . 126.3(3) ?
C11 N1 Mn1 . . 115.7(2) ?
C10 N2 C12 . . 118.1(3) ?
C10 N2 Mn1 . . 126.9(3) ?
C12 N2 Mn1 . . 115.0(2) ?
N1 C1 C2 . . 123.1(4) ?
N1 C1 H1 . . 118.4 ?
C2 C1 H1 . . 118.4 ?
C3 C2 C1 . . 119.3(4) ?
C3 C2 H2 . . 120.4 ?
C1 C2 H2 . . 120.4 ?
C2 C3 C4 . . 119.9(4) ?
C2 C3 H3 . . 120.0 ?
C4 C3 H3 . . 120.0 ?
C11 C4 C3 . . 117.0(4) ?
C11 C4 C5 . . 119.7(4) ?
C3 C4 C5 . . 123.3(4) ?
C6 C5 C4 . . 120.9(4) ?
C6 C5 H5 . . 119.6 ?
C4 C5 H5 . . 119.6 ?
C5 C6 C7 . . 121.8(4) ?
C5 C6 H6 . . 119.1 ?
C7 C6 H6 . . 119.1 ?
C8 C7 C12 . . 116.8(4) ?
C8 C7 C6 . . 124.6(4) ?
C12 C7 C6 . . 118.6(4) ?
C9 C8 C7 . . 120.8(4) ?
C9 C8 H8 . . 119.6 ?
C7 C8 H8 . . 119.6 ?
C8 C9 C10 . . 118.5(4) ?
C8 C9 H9 . . 120.7 ?
C10 C9 H9 . . 120.7 ?
N2 C10 C9 . . 123.1(4) ?
N2 C10 H10 . . 118.4 ?
C9 C10 H10 . . 118.4 ?
N1 C11 C4 . . 122.6(3) ?
N1 C11 C12 . . 117.6(3) ?
C4 C11 C12 . . 119.7(3) ?
N2 C12 C7 . . 122.7(3) ?
N2 C12 C11 . . 118.1(3) ?
C7 C12 C11 . . 119.3(3) ?
O1 C13 O2 . . 125.6(3) ?
O1 C13 C14 . . 118.7(3) ?
O2 C13 C14 . . 115.8(3) ?
C19 C14 C15 . . 119.7(3) ?
C19 C14 C13 . . 120.1(3) ?
C15 C14 C13 . . 120.1(3) ?
C16 C15 C14 . . 119.6(3) ?
C16 C15 H15 . . 120.2 ?
C14 C15 H15 . . 120.2 ?
C17 C16 C15 . . 120.9(3) ?
C17 C16 S1 . . 118.7(2) ?
C15 C16 S1 . . 120.3(2) ?
C16 C17 C18 . . 119.3(3) ?
C16 C17 H17 . . 120.3 ?
C18 C17 H17 . . 120.3 ?
C17 C18 C19 . . 120.1(3) ?
C17 C18 H18 . . 119.9 ?
C19 C18 H18 . . 119.9 ?
C14 C19 C18 . . 120.3(3) ?
C14 C19 H19 . . 119.9 ?
C18 C19 H19 . . 119.9 ?
H1WA O1W H1WB . . 109.7(19) ?

loop_
_geom_bond_atom_site_label_1
_geom_bond_atom_site_label_2
_geom_bond_site_symmetry_2
_geom_bond_distance
_geom_bond_publ_flag
Mn1 O2 4_566 2.083(2) yes
Mn1 O7 . 2.146(3) yes
Mn1 O3 . 2.187(2) yes
Mn1 O6 . 2.232(3) yes
Mn1 N1 . 2.247(3) yes
Mn1 N2 . 2.270(3) yes
S1 O4 . 1.438(2) yes
S1 O3 . 1.454(2) yes
S1 O5 . 1.459(2) yes
S1 C16 . 1.770(3) ?
O1 C13 . 1.236(5) ?
O2 C13 . 1.257(4) ?
O2 Mn1 4_565 2.083(2) ?
O6 H6A . 0.84(3) ?
O6 H6B . 0.850(10) ?
O7 H7A . 0.847(10) ?
O7 H7B . 0.84(3) ?
N1 C1 . 1.320(5) ?
N1 C11 . 1.356(4) ?
N2 C10 . 1.329(5) ?
N2 C12 . 1.348(4) ?
C1 C2 . 1.387(6) ?
C1 H1 . 0.9300 ?
C2 C3 . 1.351(7) ?
C2 H2 . 0.9300 ?
C3 C4 . 1.406(7) ?
C3 H3 . 0.9300 ?
C4 C11 . 1.399(5) ?
C4 C5 . 1.423(6) ?
C5 C6 . 1.340(7) ?
C5 H5 . 0.9300 ?
C6 C7 . 1.436(6) ?
C6 H6 . 0.9300 ?
C7 C8 . 1.386(6) ?
C7 C12 . 1.412(5) ?
C8 C9 . 1.363(6) ?
C8 H8 . 0.9300 ?
C9 C10 . 1.386(6) ?
C9 H9 . 0.9300 ?
C10 H10 . 0.9300 ?
C11 C12 . 1.442(5) ?
C13 C14 . 1.516(5) ?
C14 C19 . 1.381(5) ?
C14 C15 . 1.388(5) ?
C15 C16 . 1.383(4) ?
C15 H15 . 0.9300 ?
C16 C17 . 1.382(4) ?
C17 C18 . 1.383(5) ?
C17 H17 . 0.9300 ?
C18 C19 . 1.387(5) ?
C18 H18 . 0.9300 ?
C19 H19 . 0.9300 ?
O1W H1WA . 0.850(10) ?
O1W H1WB . 0.850(10) ?

loop_
_geom_hbond_atom_site_label_D
_geom_hbond_atom_site_label_H
_geom_hbond_atom_site_label_A
_geom_hbond_site_symmetry_A
_geom_hbond_distance_DH
_geom_hbond_distance_HA
_geom_hbond_distance_DA
_geom_hbond_angle_DHA
_geom_hbond_publ_flag
O6 H6B O1 4_566 0.850(10) 1.887(18) 2.696(4) 158(4) yes
O6 H6A O4 1_545 0.84(3) 2.039(15) 2.857(4) 162(4) yes
O7 H7A O5 1_545 0.847(10) 1.869(11) 2.714(3) 175(4) yes
O7 H7B O5 2_645 0.84(3) 1.93(3) 2.767(3) 175(5) yes
O1W H1WA O2 . 0.850(10) 2.18(5) 2.990(16) 160(14) yes

loop_
_geom_torsion_atom_site_label_1
_geom_torsion_atom_site_label_2
_geom_torsion_atom_site_label_3
_geom_torsion_atom_site_label_4
_geom_torsion_site_symmetry_1
_geom_torsion
O4 S1 O3 Mn1 . 48.7(3)
O5 S1 O3 Mn1 . 176.4(2)
C16 S1 O3 Mn1 . -69.4(3)
O2 Mn1 O3 S1 4_566 -142.8(3)
O7 Mn1 O3 S1 . 117.0(2)
N1 Mn1 O3 S1 . -47.3(2)
N2 Mn1 O3 S1 . 26.4(2)
O2 Mn1 N1 C1 4_566 -3.5(4)
O7 Mn1 N1 C1 . -174.4(4)
O3 Mn1 N1 C1 . -89.9(3)
O6 Mn1 N1 C1 . 85.7(3)
N2 Mn1 N1 C1 . 177.7(4)
O2 Mn1 N1 C11 4_566 178.2(2)
O7 Mn1 N1 C11 . 7.3(5)
O3 Mn1 N1 C11 . 91.8(2)
O6 Mn1 N1 C11 . -92.6(2)
N2 Mn1 N1 C11 . -0.6(2)
O2 Mn1 N2 C10 4_566 175.2(5)
O7 Mn1 N2 C10 . 3.6(3)
O3 Mn1 N2 C10 . 89.4(3)
O6 Mn1 N2 C10 . -90.0(3)
N1 Mn1 N2 C10 . -178.6(3)
O2 Mn1 N2 C12 4_566 -5.2(7)
O7 Mn1 N2 C12 . -176.8(2)
O3 Mn1 N2 C12 . -91.0(2)
O6 Mn1 N2 C12 . 89.6(2)
N1 Mn1 N2 C12 . 1.0(2)
C11 N1 C1 C2 . -0.3(7)
Mn1 N1 C1 C2 . -178.5(4)
N1 C1 C2 C3 . 0.2(8)
C1 C2 C3 C4 . -0.5(8)
C2 C3 C4 C11 . 0.8(7)
C2 C3 C4 C5 . 178.8(4)
C11 C4 C5 C6 . 0.1(6)
C3 C4 C5 C6 . -177.9(4)
C4 C5 C6 C7 . -0.3(7)
C5 C6 C7 C8 . 178.2(4)
C5 C6 C7 C12 . 0.5(6)
C12 C7 C8 C9 . 0.4(6)
C6 C7 C8 C9 . -177.4(4)
C7 C8 C9 C10 . -0.7(7)
C12 N2 C10 C9 . -0.3(6)
Mn1 N2 C10 C9 . 179.3(3)
C8 C9 C10 N2 . 0.7(7)
C1 N1 C11 C4 . 0.6(5)
Mn1 N1 C11 C4 . 179.1(3)
C1 N1 C11 C12 . -178.3(3)
Mn1 N1 C11 C12 . 0.2(4)
C3 C4 C11 N1 . -0.9(5)
C5 C4 C11 N1 . -179.0(3)
C3 C4 C11 C12 . 178.0(4)
C5 C4 C11 C12 . -0.1(5)
C10 N2 C12 C7 . -0.1(5)
Mn1 N2 C12 C7 . -179.7(3)
C10 N2 C12 C11 . 178.3(3)
Mn1 N2 C12 C11 . -1.3(4)
C8 C7 C12 N2 . 0.0(5)
C6 C7 C12 N2 . 177.9(3)
C8 C7 C12 C11 . -178.3(3)
C6 C7 C12 C11 . -0.5(5)
N1 C11 C12 N2 . 0.8(5)
C4 C11 C12 N2 . -178.2(3)
N1 C11 C12 C7 . 179.2(3)
C4 C11 C12 C7 . 0.3(5)
Mn1 O2 C13 O1 4_565 15.5(6)
Mn1 O2 C13 C14 4_565 -163.5(2)
O1 C13 C14 C19 . -156.6(4)
O2 C13 C14 C19 . 22.5(5)
O1 C13 C14 C15 . 21.9(5)
O2 C13 C14 C15 . -159.0(3)
C19 C14 C15 C16 . -1.3(5)
C13 C14 C15 C16 . -179.9(3)
C14 C15 C16 C17 . 2.4(5)
C14 C15 C16 S1 . -179.1(2)
O4 S1 C16 C17 . -166.1(3)
O3 S1 C16 C17 . -43.8(3)
O5 S1 C16 C17 . 72.6(3)
O4 S1 C16 C15 . 15.3(3)
O3 S1 C16 C15 . 137.6(3)
O5 S1 C16 C15 . -106.0(3)
C15 C16 C17 C18 . -1.7(5)
S1 C16 C17 C18 . 179.7(3)
C16 C17 C18 C19 . -0.1(5)
C15 C14 C19 C18 . -0.4(5)
C13 C14 C19 C18 . 178.1(3)
C17 C18 C19 C14 . 1.1(5)
